data_1563295
loop_
_publ_author_name
'Gu, Jin-Zhong'
'Lv, Dong-Yu'
'Gao, Zhu-Qing'
'Liu, Jian-Zhao'
'Dou, Wei'
'Tang, Yu'

_publ_section_title
;
 Synthesis, structures, luminescent and magnetic properties of four
 coordination polymers with the flexible 1,3-phenylenediacetate ligands
;
_journal_issue 3
_journal_name_full 'Journal of Solid State Chemistry'
_journal_page_first 675
_journal_page_last 683
_journal_paper_doi 10.1016/j.jssc.2011.01.030
_journal_volume 184
_journal_year 2011
_chemical_formula_sum 'C20 H20 N2 O6 Zn'
_chemical_formula_weight 449.75
_space_group_IT_number 2
_space_group_name_Hall '-P 1'
_space_group_name_H-M_alt 'P -1'
_symmetry_cell_setting triclinic
_symmetry_space_group_name_H-M 'P -1'
_atom_sites_solution_hydrogens geom
_atom_sites_solution_primary direct
_atom_sites_solution_secondary difmap
_audit_creation_method SHELXL-97
_cell_angle_alpha 67.848(8)
_cell_angle_beta 87.092(9)
_cell_angle_gamma 68.592(8)
_cell_formula_units_Z 2
_cell_length_a 8.3196(14)
_cell_length_b 11.3917(17)
_cell_length_c 11.4516(17)
_cell_measurement_reflns_used 1314
_cell_measurement_temperature 296(2)
_cell_measurement_theta_max 22.49
_cell_measurement_theta_min 2.23
_cell_volume 931.1(3)
_computing_cell_refinement 'Bruker SAINT'
_computing_data_collection 'Bruker APEX2'
_computing_data_reduction 'Bruker SAINT'
_computing_molecular_graphics 'Bruker SHELXTL'
_computing_publication_material 'Bruker SHELXTL'
_computing_structure_refinement 'SHELXL-97 (Sheldrick, 1997)'
_computing_structure_solution 'SHELXS-97 (Sheldrick, 1990)'
_diffrn_ambient_temperature 296(2)
_diffrn_measured_fraction_theta_full 0.978
_diffrn_measured_fraction_theta_max 0.978
_diffrn_measurement_device_type 'Bruker APEX-II CCD'
_diffrn_measurement_method '\f and \w scans'
_diffrn_radiation_monochromator graphite
_diffrn_radiation_source 'fine-focus sealed tube'
_diffrn_radiation_type MoK\a
_diffrn_radiation_wavelength 0.71073
_diffrn_reflns_av_R_equivalents 0.0353
_diffrn_reflns_av_sigmaI/netI 0.0688
_diffrn_reflns_limit_h_max 6
_diffrn_reflns_limit_h_min -10
_diffrn_reflns_limit_k_max 13
_diffrn_reflns_limit_k_min -13
_diffrn_reflns_limit_l_max 13
_diffrn_reflns_limit_l_min -13
_diffrn_reflns_number 4845
_diffrn_reflns_theta_full 25.29
_diffrn_reflns_theta_max 25.29
_diffrn_reflns_theta_min 2.08
_diffrn_standards_number 0
_exptl_absorpt_coefficient_mu 1.361
_exptl_absorpt_correction_type none
_exptl_crystal_colour colorless
_exptl_crystal_density_diffrn 1.604
_exptl_crystal_density_method 'not measured'
_exptl_crystal_description block
_exptl_crystal_F_000 464
_exptl_crystal_size_max 0.22
_exptl_crystal_size_mid 0.20
_exptl_crystal_size_min 0.16
_refine_diff_density_max 0.642
_refine_diff_density_min -0.971
_refine_diff_density_rms 0.117
_refine_ls_extinction_method none
_refine_ls_goodness_of_fit_ref 1.032
_refine_ls_hydrogen_treatment mixed
_refine_ls_matrix_type full
_refine_ls_number_parameters 264
_refine_ls_number_reflns 3321
_refine_ls_number_restraints 2
_refine_ls_restrained_S_all 1.032
_refine_ls_R_factor_all 0.0774
_refine_ls_R_factor_gt 0.0589
_refine_ls_shift/su_max 0.000
_refine_ls_shift/su_mean 0.000
_refine_ls_structure_factor_coef Fsqd
_refine_ls_weighting_details 'calc w=1/[\s^2^(Fo^2^)+(0.1055P)^2^+0.0000P] where P=(Fo^2^+2Fc^2^)/3'
_refine_ls_weighting_scheme calc
_refine_ls_wR_factor_gt 0.1538
_refine_ls_wR_factor_ref 0.1702
_reflns_number_gt 2553
_reflns_number_total 3321
_reflns_threshold_expression >2sigma(I)
_cod_data_source_file JSSC-2011-184-675.cif
_cod_data_source_block 1
_cod_depositor_comments
;
The following automatic conversions were performed:

data item '_symmetry_cell_setting' value 'Triclinic' was changed to
'triclinic' in accordance with the built-in table derived from the
CIF Core dictionary named 'cif_core.dic' version 2.4.5 last updated
on 2014-11-21.

Automatic conversion script
Id: cif_fix_values 8369 2020-08-20 11:38:08Z andrius 
;
_cod_original_sg_symbol_H-M P-1
_cod_database_code 1563295

loop_
_symmetry_equiv_pos_as_xyz
'x, y, z'
'-x, -y, -z'

loop_
_atom_site_label
_atom_site_type_symbol
_atom_site_fract_x
_atom_site_fract_y
_atom_site_fract_z
_atom_site_U_iso_or_equiv
_atom_site_adp_type
_atom_site_occupancy
_atom_site_symmetry_multiplicity
_atom_site_calc_flag
_atom_site_refinement_flags
_atom_site_disorder_assembly
_atom_site_disorder_group
Zn1 Zn 0.59359(7) 0.82164(5) 0.75166(5) 0.0317(2) Uani 1 1 d . . .
C1 C 0.0678(7) 1.2850(5) 1.1139(5) 0.0390(12) Uani 1 1 d . . .
C2 C -0.0563(7) 1.3346(6) 0.9994(5) 0.0423(13) Uani 1 1 d . . .
H2A H -0.1172 1.4325 0.9735 0.051 Uiso 1 1 calc R . .
H2B H -0.1420 1.2928 1.0244 0.051 Uiso 1 1 calc R . .
C3 C 0.0207(6) 1.3073(5) 0.8853(5) 0.0358(11) Uani 1 1 d . . .
C4 C 0.0792(7) 1.3978(6) 0.7934(6) 0.0453(13) Uani 1 1 d . . .
H4 H 0.0796 1.4746 0.8043 0.054 Uiso 1 1 calc R . .
C5 C 0.1363(8) 1.3763(6) 0.6867(6) 0.0485(14) Uani 1 1 d . . .
H5 H 0.1753 1.4386 0.6260 0.058 Uiso 1 1 calc R . .
C6 C 0.1373(7) 1.2625(6) 0.6670(5) 0.0454(14) Uani 1 1 d . . .
H6 H 0.1739 1.2499 0.5931 0.054 Uiso 1 1 calc R . .
C7 C 0.0827(6) 1.1680(5) 0.7596(5) 0.0363(11) Uani 1 1 d . . .
C8 C 0.0269(6) 1.1921(5) 0.8660(5) 0.0370(11) Uani 1 1 d . . .
H8 H -0.0086 1.1285 0.9283 0.044 Uiso 1 1 calc R . .
C9 C 0.0819(7) 1.0441(5) 0.7388(5) 0.0422(13) Uani 1 1 d . . .
H9A H 0.0157 1.0739 0.6587 0.051 Uiso 1 1 calc R . .
H9B H 0.0264 0.9953 0.8057 0.051 Uiso 1 1 calc R . .
C10 C 0.2670(6) 0.9486(5) 0.7379(5) 0.0327(11) Uani 1 1 d . . .
C11 C 0.6653(6) 0.5840(5) 0.6680(5) 0.0360(11) Uani 1 1 d . . .
H11 H 0.7289 0.6289 0.6124 0.043 Uiso 1 1 calc R . .
C12 C 0.6691(7) 0.4636(5) 0.6646(5) 0.0352(11) Uani 1 1 d . . .
H12 H 0.7301 0.4308 0.6059 0.042 Uiso 1 1 calc R . .
C13 C 0.5806(6) 0.3911(5) 0.7501(4) 0.0310(11) Uani 1 1 d . . .
C14 C 0.4902(7) 0.4488(5) 0.8335(5) 0.0407(13) Uani 1 1 d . . .
H14 H 0.4321 0.4033 0.8945 0.049 Uiso 1 1 calc R . .
C15 C 0.4874(7) 0.5736(5) 0.8252(5) 0.0418(13) Uani 1 1 d . . .
H15 H 0.4199 0.6131 0.8777 0.050 Uiso 1 1 calc R . .
C16 C 0.5893(7) 0.1192(5) 0.6403(5) 0.0387(12) Uani 1 1 d . . .
H16 H 0.5840 0.1096 0.5636 0.046 Uiso 1 1 calc R . .
C17 C 0.5859(7) 0.2410(5) 0.6392(5) 0.0343(11) Uani 1 1 d . . .
H17 H 0.5827 0.3110 0.5626 0.041 Uiso 1 1 calc R . .
C18 C 0.5872(6) 0.2603(5) 0.7511(4) 0.0302(10) Uani 1 1 d . . .
C19 C 0.5988(7) 0.1517(5) 0.8630(5) 0.0369(12) Uani 1 1 d . . .
H19 H 0.6012 0.1601 0.9406 0.044 Uiso 1 1 calc R . .
C20 C 0.6068(7) 0.0305(5) 0.8575(5) 0.0365(12) Uani 1 1 d . . .
H20 H 0.6174 -0.0428 0.9334 0.044 Uiso 1 1 calc R . .
H1W H 0.737(7) 0.900(4) 0.530(3) 0.037(15) Uiso 1 1 d D . .
H2W H 0.850(3) 0.815(7) 0.616(6) 0.07(2) Uiso 1 1 d D . .
N1 N 0.5765(5) 0.6403(4) 0.7457(4) 0.0301(9) Uani 1 1 d . . .
N2 N 0.6000(5) 0.0129(4) 0.7494(4) 0.0328(9) Uani 1 1 d . . .
O1 O 0.0103(6) 1.2514(5) 1.2187(4) 0.0694(13) Uani 1 1 d . . .
O2 O 0.2214(5) 1.2805(4) 1.0990(3) 0.0422(9) Uani 1 1 d . . .
O3 O 0.3305(5) 0.9588(4) 0.6345(3) 0.0419(9) Uani 1 1 d . . .
O4 O 0.3558(5) 0.8675(3) 0.8410(3) 0.0372(8) Uani 1 1 d . . .
O5 O 0.7449(5) 0.8364(4) 0.5988(4) 0.0384(8) Uani 1 1 d D . .
O6 O 0.8220(11) 0.2523(9) 0.4207(8) 0.159 Uani 1 1 d . . .
H3W H 0.7723 0.1987 0.4172 0.191 Uiso 1 1 d R . .
H4W H 0.8806 0.2599 0.3578 0.191 Uiso 1 1 d R . .

loop_
_atom_site_aniso_label
_atom_site_aniso_U_11
_atom_site_aniso_U_22
_atom_site_aniso_U_33
_atom_site_aniso_U_23
_atom_site_aniso_U_13
_atom_site_aniso_U_12
Zn1 0.0402(4) 0.0238(3) 0.0336(4) -0.0121(2) 0.0020(2) -0.0135(3)
C1 0.036(3) 0.033(3) 0.047(3) -0.021(2) -0.002(2) -0.005(2)
C2 0.035(3) 0.041(3) 0.048(3) -0.022(3) -0.003(2) -0.005(2)
C3 0.027(3) 0.035(3) 0.041(3) -0.014(2) -0.009(2) -0.005(2)
C4 0.038(3) 0.035(3) 0.066(4) -0.024(3) 0.001(3) -0.012(2)
C5 0.052(4) 0.036(3) 0.059(4) -0.017(3) 0.017(3) -0.020(3)
C6 0.051(3) 0.045(3) 0.042(3) -0.023(3) 0.013(3) -0.015(3)
C7 0.025(2) 0.033(3) 0.047(3) -0.016(2) -0.001(2) -0.006(2)
C8 0.034(3) 0.031(3) 0.037(3) -0.008(2) -0.003(2) -0.007(2)
C9 0.037(3) 0.042(3) 0.052(3) -0.023(3) 0.004(2) -0.015(3)
C10 0.040(3) 0.026(3) 0.037(3) -0.015(2) 0.004(2) -0.014(2)
C11 0.039(3) 0.028(3) 0.042(3) -0.012(2) 0.005(2) -0.016(2)
C12 0.044(3) 0.028(3) 0.037(3) -0.015(2) 0.011(2) -0.015(2)
C13 0.030(3) 0.024(2) 0.038(3) -0.011(2) -0.007(2) -0.009(2)
C14 0.051(3) 0.036(3) 0.047(3) -0.021(2) 0.015(3) -0.026(3)
C15 0.050(3) 0.038(3) 0.050(3) -0.028(3) 0.016(3) -0.020(3)
C16 0.049(3) 0.033(3) 0.037(3) -0.014(2) 0.001(2) -0.017(2)
C17 0.043(3) 0.025(2) 0.031(3) -0.006(2) -0.001(2) -0.014(2)
C18 0.026(2) 0.028(3) 0.038(3) -0.012(2) 0.000(2) -0.012(2)
C19 0.054(3) 0.035(3) 0.030(3) -0.014(2) 0.006(2) -0.023(3)
C20 0.051(3) 0.030(3) 0.031(3) -0.009(2) 0.011(2) -0.023(2)
N1 0.035(2) 0.023(2) 0.033(2) -0.0103(17) 0.0015(18) -0.0126(18)
N2 0.041(2) 0.030(2) 0.034(2) -0.0139(18) 0.0040(18) -0.0173(19)
O1 0.052(3) 0.103(4) 0.046(3) -0.032(3) 0.004(2) -0.019(3)
O2 0.044(2) 0.0331(19) 0.048(2) -0.0113(17) -0.0050(17) -0.0164(17)
O3 0.047(2) 0.039(2) 0.038(2) -0.0162(17) 0.0063(17) -0.0136(17)
O4 0.043(2) 0.0320(19) 0.035(2) -0.0132(16) -0.0002(16) -0.0118(16)
O5 0.050(2) 0.035(2) 0.034(2) -0.0126(17) 0.0079(18) -0.0212(19)
O6 0.180 0.201 0.162 -0.098 0.042 -0.116

loop_
_atom_type_symbol
_atom_type_description
_atom_type_scat_dispersion_real
_atom_type_scat_dispersion_imag
_atom_type_scat_source
C C 0.0033 0.0016 'International Tables Vol C Tables 4.2.6.8 and 6.1.1.4'
H H 0.0000 0.0000 'International Tables Vol C Tables 4.2.6.8 and 6.1.1.4'
N N 0.0061 0.0033 'International Tables Vol C Tables 4.2.6.8 and 6.1.1.4'
O O 0.0106 0.0060 'International Tables Vol C Tables 4.2.6.8 and 6.1.1.4'
Zn Zn 0.2839 1.4301 'International Tables Vol C Tables 4.2.6.8 and 6.1.1.4'

loop_
_geom_angle_atom_site_label_1
_geom_angle_atom_site_label_2
_geom_angle_atom_site_label_3
_geom_angle
_geom_angle_site_symmetry_1
_geom_angle_site_symmetry_3
O2 Zn1 O5 101.48(16) 2_677 .
O2 Zn1 N1 94.64(14) 2_677 .
O5 Zn1 N1 89.95(14) . .
O2 Zn1 O4 102.81(14) 2_677 .
O5 Zn1 O4 155.27(15) . .
N1 Zn1 O4 92.66(14) . .
O2 Zn1 N2 88.42(15) 2_677 1_565
O5 Zn1 N2 89.54(14) . 1_565
N1 Zn1 N2 176.94(15) . 1_565
O4 Zn1 N2 86.55(14) . 1_565
O2 Zn1 O3 160.29(14) 2_677 .
O5 Zn1 O3 96.78(14) . .
N1 Zn1 O3 92.73(14) . .
O4 Zn1 O3 58.54(12) . .
N2 Zn1 O3 84.34(14) 1_565 .
O1 C1 O2 124.1(5) . .
O1 C1 C2 116.6(5) . .
O2 C1 C2 119.2(5) . .
C1 C2 C3 116.8(4) . .
C1 C2 H2A 108.1 . .
C3 C2 H2A 108.1 . .
C1 C2 H2B 108.1 . .
C3 C2 H2B 108.1 . .
H2A C2 H2B 107.3 . .
C4 C3 C8 117.3(5) . .
C4 C3 C2 121.9(5) . .
C8 C3 C2 120.8(5) . .
C5 C4 C3 121.0(5) . .
C5 C4 H4 119.5 . .
C3 C4 H4 119.5 . .
C4 C5 C6 121.1(5) . .
C4 C5 H5 119.4 . .
C6 C5 H5 119.4 . .
C7 C6 C5 119.1(5) . .
C7 C6 H6 120.4 . .
C5 C6 H6 120.4 . .
C8 C7 C6 118.4(5) . .
C8 C7 C9 122.0(5) . .
C6 C7 C9 119.5(5) . .
C7 C8 C3 123.1(5) . .
C7 C8 H8 118.5 . .
C3 C8 H8 118.5 . .
C7 C9 C10 110.7(4) . .
C7 C9 H9A 109.5 . .
C10 C9 H9A 109.5 . .
C7 C9 H9B 109.5 . .
C10 C9 H9B 109.5 . .
H9A C9 H9B 108.1 . .
O4 C10 O3 121.2(5) . .
O4 C10 C9 119.1(4) . .
O3 C10 C9 119.6(5) . .
N1 C11 C12 124.1(4) . .
N1 C11 H11 117.9 . .
C12 C11 H11 117.9 . .
C11 C12 C13 119.3(4) . .
C11 C12 H12 120.3 . .
C13 C12 H12 120.3 . .
C12 C13 C14 116.5(4) . .
C12 C13 C18 120.4(4) . .
C14 C13 C18 123.1(4) . .
C15 C14 C13 119.7(5) . .
C15 C14 H14 120.1 . .
C13 C14 H14 120.1 . .
N1 C15 C14 123.3(5) . .
N1 C15 H15 118.3 . .
C14 C15 H15 118.3 . .
N2 C16 C17 122.0(5) . .
N2 C16 H16 119.0 . .
C17 C16 H16 119.0 . .
C16 C17 C18 120.4(4) . .
C16 C17 H17 119.8 . .
C18 C17 H17 119.8 . .
C17 C18 C19 117.8(4) . .
C17 C18 C13 120.5(4) . .
C19 C18 C13 121.6(4) . .
C18 C19 C20 118.8(4) . .
C18 C19 H19 120.6 . .
C20 C19 H19 120.6 . .
N2 C20 C19 123.6(4) . .
N2 C20 H20 118.2 . .
C19 C20 H20 118.2 . .
C11 N1 C15 116.9(4) . .
C11 N1 Zn1 121.0(3) . .
C15 N1 Zn1 122.0(3) . .
C20 N2 C16 117.4(4) . .
C20 N2 Zn1 120.3(3) . 1_545
C16 N2 Zn1 122.2(3) . 1_545
C1 O2 Zn1 120.5(3) . 2_677
C10 O3 Zn1 86.8(3) . .
C10 O4 Zn1 92.8(3) . .
Zn1 O5 H1W 132(4) . .
Zn1 O5 H2W 116(5) . .
H1W O5 H2W 96(6) . .
H3W O6 H4W 103.4 . .

loop_
_geom_bond_atom_site_label_1
_geom_bond_atom_site_label_2
_geom_bond_distance
_geom_bond_site_symmetry_2
Zn1 O2 2.027(4) 2_677
Zn1 O5 2.094(4) .
Zn1 N1 2.149(4) .
Zn1 O4 2.163(3) .
Zn1 N2 2.189(4) 1_565
Zn1 O3 2.292(4) .
C1 O1 1.242(6) .
C1 O2 1.266(6) .
C1 C2 1.502(7) .
C2 C3 1.513(7) .
C2 H2A 0.9700 .
C2 H2B 0.9700 .
C3 C4 1.379(8) .
C3 C8 1.395(7) .
C4 C5 1.365(8) .
C4 H4 0.9300 .
C5 C6 1.393(8) .
C5 H5 0.9300 .
C6 C7 1.392(7) .
C6 H6 0.9300 .
C7 C8 1.369(7) .
C7 C9 1.520(7) .
C8 H8 0.9300 .
C9 C10 1.530(7) .
C9 H9A 0.9700 .
C9 H9B 0.9700 .
C10 O4 1.249(6) .
C10 O3 1.254(6) .
C11 N1 1.328(6) .
C11 C12 1.376(7) .
C11 H11 0.9300 .
C12 C13 1.393(6) .
C12 H12 0.9300 .
C13 C14 1.397(7) .
C13 C18 1.467(7) .
C14 C15 1.380(7) .
C14 H14 0.9300 .
C15 N1 1.333(6) .
C15 H15 0.9300 .
C16 N2 1.351(6) .
C16 C17 1.373(7) .
C16 H16 0.9300 .
C17 C18 1.379(7) .
C17 H17 0.9300 .
C18 C19 1.383(7) .
C19 C20 1.384(7) .
C19 H19 0.9300 .
C20 N2 1.334(6) .
C20 H20 0.9300 .
N2 Zn1 2.189(4) 1_545
O2 Zn1 2.027(4) 2_677
O5 H1W 0.830(19) .
O5 H2W 0.83(2) .
O6 H3W 0.8654 .
O6 H4W 0.8442 .

loop_
_geom_hbond_atom_site_label_D
_geom_hbond_atom_site_label_H
_geom_hbond_atom_site_label_A
_geom_hbond_distance_DH
_geom_hbond_distance_HA
_geom_hbond_distance_DA
_geom_hbond_angle_DHA
_geom_hbond_site_symmetry_A
O5 H2W O1 0.83(2) 2.00(5) 2.624(6) 132(6) 2_677
O5 H1W O3 0.830(19) 1.90(2) 2.715(5) 167(5) 2_676
